data_1528741
loop_
_publ_author_name
'Mikhailova, D.'
'Ehrenberg, H.'
'Trots, D.'
'Brey, G.'
'Oswald, S.'
'Fuess, H.'

_publ_section_title
;
 Cr(x) Re(1-x) O2 oxides with different rutile-like structures: changes in
 the electronic configuration and resulting physical properties
;
_journal_name_full 'Journal of Solid State Chemistry'
_journal_page_first 1506
_journal_page_last 1514
_journal_volume 182
_journal_year 2009
_chemical_formula_sum 'Cr O4 Re'
_chemical_name_systematic 'Cr Re O4'
_space_group_IT_number 12
_symmetry_space_group_name_Hall '-C 2y'
_symmetry_space_group_name_H-M 'C 1 2/m 1'
_cell_angle_alpha 90
_cell_angle_beta 91.99
_cell_angle_gamma 90
_cell_formula_units_Z 4
_cell_length_a 9.3483
_cell_length_b 5.6971
_cell_length_c 4.6121
_cell_volume 245.484
_citation_journal_id_ASTM JSSCBI
_cod_data_source_file Mikhailova_JSSCBI_2009_1757.cif
_cod_data_source_block Cr1O4Re1
_cod_original_formula_sum 'Cr1 O4 Re1'
_cod_database_code 1528741

loop_
_symmetry_equiv_pos_as_xyz
x,y,z
-x,y,-z
-x,-y,-z
x,-y,z
x+1/2,y+1/2,z
-x+1/2,y+1/2,-z
-x+1/2,-y+1/2,-z
x+1/2,-y+1/2,z

loop_
_atom_site_label
_atom_site_type_symbol
_atom_site_fract_x
_atom_site_fract_y
_atom_site_fract_z
_atom_site_occupancy
_atom_site_U_iso_or_equiv
O2 O-2 0.1249 0 0.782 1 0.0
Cr1 Cr+3 0.253 0 0.505 1 0.0
O1 O-2 0.1483 0.2303 0.2933 1 0.0
O3 O-2 0.4104 0 0.245 1 0.0
Re1 Re+5 0 0.7737 0 1 0.0
